data_7231769
loop_
_publ_author_name
'Danylyuk, Oksana'

_publ_section_title
;
 Host--guest complexes of cucurbit[6]uril with phenethylamine-type
 stimulants
;
_journal_issue 47
_journal_name_full CrystEngComm
_journal_page_first 7642
_journal_paper_doi 10.1039/C8CE01661E
_journal_volume 20
_journal_year 2018
_chemical_formula_moiety (C36H36N24O12).2(C9H14NO2)+.2Cl-.14(H2O)
_chemical_formula_sum 'C54 H92 Cl2 N26 O30'
_chemical_formula_weight 1656.27
_chemical_name_common 'cucurbit[6]uril/(+-)-synephrine complex'
_space_group_crystal_system monoclinic
_space_group_IT_number 14
_space_group_name_Hall '-P 2ybc'
_space_group_name_H-M_alt 'P 1 21/c 1'
_symmetry_space_group_name_Hall '-P 2ybc'
_symmetry_space_group_name_H-M 'P 1 21/c 1'
_atom_sites_solution_hydrogens mixed
_audit_creation_method SHELXL-2013
_audit_update_record
;
2018-11-05 deposited with the CCDC.
2018-11-06 downloaded from the CCDC.
;
_cell_angle_alpha 90
_cell_angle_beta 108.378(5)
_cell_angle_gamma 90
_cell_formula_units_Z 2
_cell_length_a 14.3239(7)
_cell_length_b 20.8368(7)
_cell_length_c 12.9299(6)
_cell_measurement_reflns_used 7789
_cell_measurement_temperature 100.0(1)
_cell_measurement_theta_max 71.02
_cell_measurement_theta_min 3.60
_cell_volume 3662.3(3)
_computing_cell_refinement
;
CrysAlisPro, Agilent Technologies,
Version 1.171.35.21b (release 03-02-2012 CrysAlis171 .NET)
(compiled Feb  3 2012,10:37:01)
;
_computing_data_collection
;
CrysAlisPro, Agilent Technologies,
Version 1.171.35.21b (release 03-02-2012 CrysAlis171 .NET)
(compiled Feb  3 2012,10:37:01)
;
_computing_data_reduction
;
CrysAlisPro, Agilent Technologies,
Version 1.171.35.21b (release 03-02-2012 CrysAlis171 .NET)
(compiled Feb  3 2012,10:37:01)
;
_computing_structure_refinement 'SHELXL-2013 (Sheldrick, 2013)'
_diffrn_ambient_temperature 100.0(1)
_diffrn_detector_area_resol_mean 16.3
_diffrn_measured_fraction_theta_full 0.994
_diffrn_measured_fraction_theta_max 0.980
_diffrn_measurement_device_type 'SuperNova, Dual, Cu at zero, Eos'
_diffrn_measurement_method '\w scans'
_diffrn_radiation_type CuK\a
_diffrn_radiation_wavelength 1.54184
_diffrn_reflns_av_R_equivalents 0.0222
_diffrn_reflns_av_unetI/netI 0.0239
_diffrn_reflns_Laue_measured_fraction_full 0.994
_diffrn_reflns_Laue_measured_fraction_max 0.980
_diffrn_reflns_limit_h_max 17
_diffrn_reflns_limit_h_min -8
_diffrn_reflns_limit_k_max 22
_diffrn_reflns_limit_k_min -25
_diffrn_reflns_limit_l_max 14
_diffrn_reflns_limit_l_min -15
_diffrn_reflns_number 13625
_diffrn_reflns_point_group_measured_fraction_full 0.994
_diffrn_reflns_point_group_measured_fraction_max 0.980
_diffrn_reflns_theta_full 67.684
_diffrn_reflns_theta_max 71.194
_diffrn_reflns_theta_min 3.883
_diffrn_source 'SuperNova (Cu) X-ray Source'
_exptl_absorpt_coefficient_mu 1.693
_exptl_absorpt_correction_T_max 1.0000
_exptl_absorpt_correction_T_min 0.791
_exptl_absorpt_correction_type multi-scan
_exptl_absorpt_process_details
;
CrysAlisPro, Agilent Technologies,
Version 1.171.35.21b (release 03-02-2012 CrysAlis171 .NET)
(compiled Feb  3 2012,10:37:01)
Empirical absorption correction using spherical harmonics,
 implemented in SCALE3 ABSPACK scaling algorithm.
;
_exptl_crystal_colour colourless
_exptl_crystal_density_diffrn 1.502
_exptl_crystal_description prism
_exptl_crystal_F_000 1704
_exptl_crystal_size_max 0.200
_exptl_crystal_size_mid 0.150
_exptl_crystal_size_min 0.100
_refine_diff_density_max 1.495
_refine_diff_density_min -0.472
_refine_diff_density_rms 0.092
_refine_ls_extinction_method none
_refine_ls_goodness_of_fit_ref 1.044
_refine_ls_hydrogen_treatment mixed
_refine_ls_matrix_type full
_refine_ls_number_parameters 577
_refine_ls_number_reflns 6953
_refine_ls_number_restraints 4
_refine_ls_restrained_S_all 1.044
_refine_ls_R_factor_all 0.0723
_refine_ls_R_factor_gt 0.0692
_refine_ls_shift/su_max 0.001
_refine_ls_shift/su_mean 0.000
_refine_ls_structure_factor_coef Fsqd
_refine_ls_weighting_details 'w=1/[\s^2^(Fo^2^)+(0.1056P)^2^+5.6628P] where P=(Fo^2^+2Fc^2^)/3'
_refine_ls_weighting_scheme calc
_refine_ls_wR_factor_gt 0.1907
_refine_ls_wR_factor_ref 0.1933
_reflns_Friedel_coverage 0.000
_reflns_number_gt 6529
_reflns_number_total 6953
_reflns_threshold_expression 'I > 2\s(I)'
_cod_data_source_file c8ce01661e2.cif
_cod_data_source_block q6_syn_noHCl
_cod_depositor_comments 'Adding full bibliography for 7231768--7231771.cif.'
_cod_database_code 7231769
_shelx_space_group_comment
;
The symmetry employed for this shelxl refinement is uniquely defined
by the following loop, which should always be used as a source of
symmetry information in preference to the above space-group names.
They are only intended as comments.
;
_shelx_estimated_absorpt_t_min 0.728
_shelx_estimated_absorpt_t_max 0.849
_shelxl_version_number 2013-3

loop_
_space_group_symop_operation_xyz
'x, y, z'
'-x, y+1/2, -z+1/2'
'-x, -y, -z'
'x, -y-1/2, z-1/2'

loop_
_atom_site_label
_atom_site_type_symbol
_atom_site_fract_x
_atom_site_fract_y
_atom_site_fract_z
_atom_site_U_iso_or_equiv
_atom_site_adp_type
_atom_site_occupancy
_atom_site_site_symmetry_order
_atom_site_calc_flag
_atom_site_refinement_flags_posn
_atom_site_refinement_flags_adp
_atom_site_refinement_flags_occupancy
_atom_site_disorder_assembly
_atom_site_disorder_group
N1X N -0.05549(17) 0.45246(11) 0.2306(2) 0.0296(5) Uani 1 1 d . . . . .
H1X1 H -0.0134 0.4843 0.2810 0.035 Uiso 1 1 calc R U . . .
H1X2 H -0.0231 0.4101 0.2482 0.035 Uiso 1 1 calc R U . . .
C8X C -0.15254(19) 0.44971(13) 0.2502(2) 0.0282(6) Uani 1 1 d . . . . .
H8X1 H -0.1951 0.4174 0.2015 0.034 Uiso 1 1 calc R U . . .
H8X2 H -0.1856 0.4920 0.2340 0.034 Uiso 1 1 calc R U . . .
C9X C -0.0616(2) 0.46969(15) 0.1179(2) 0.0340(6) Uani 1 1 d . . . . .
H9X1 H -0.1007 0.4374 0.0675 0.051 Uiso 1 1 calc R U . . .
H9X2 H 0.0047 0.4713 0.1116 0.051 Uiso 1 1 calc R U . . .
H9X3 H -0.0930 0.5118 0.0998 0.051 Uiso 1 1 calc R U . . .
O2X O -0.07981(15) 0.37526(10) 0.39539(19) 0.0368(5) Uani 1 1 d . . . . .
H2X H -0.0250 0.3838 0.4413 0.055 Uiso 1 1 calc R U . . .
C7X C -0.1368(2) 0.43180(13) 0.3691(3) 0.0311(6) Uani 1 1 d . . . . .
H7X H -0.0999 0.4674 0.4165 0.037 Uiso 1 1 calc R U . . .
C5X C -0.2913(2) 0.47813(13) 0.3927(2) 0.0304(6) Uani 1 1 d . . . . .
H5X H -0.2681 0.5195 0.3817 0.037 Uiso 1 1 calc R U . . .
C4X C -0.2351(2) 0.42419(13) 0.3884(2) 0.0269(5) Uani 1 1 d . . . . .
C2X C -0.3596(2) 0.35784(14) 0.4249(2) 0.0292(6) Uani 1 1 d . . . . .
H2XA H -0.3830 0.3165 0.4358 0.035 Uiso 1 1 calc R U . . .
C3X C -0.2712(2) 0.36417(13) 0.4033(2) 0.0276(5) Uani 1 1 d . . . . .
H3X H -0.2347 0.3268 0.3987 0.033 Uiso 1 1 calc R U . . .
C1X C -0.41380(19) 0.41246(14) 0.4306(2) 0.0294(6) Uani 1 1 d . . . . .
C6X C -0.3801(2) 0.47262(14) 0.4125(2) 0.0311(6) Uani 1 1 d . . . . .
H6X H -0.4181 0.5098 0.4137 0.037 Uiso 1 1 calc R U . . .
O1X O -0.49978(15) 0.41010(12) 0.45509(19) 0.0398(5) Uani 1 1 d . . . . .
H1X H -0.5203 0.3721 0.4499 0.060 Uiso 1 1 calc R U . . .
O2W O 0.28665(19) 0.71807(13) -0.1372(2) 0.0517(7) Uani 1 1 d D . . . .
H1W2 H 0.351(2) 0.701(2) -0.123(4) 0.078 Uiso 1 1 d D U . . .
H2W2 H 0.238(3) 0.694(2) -0.116(4) 0.078 Uiso 1 1 d D U . . .
O3W O 0.09050(18) 0.40269(13) 0.55000(19) 0.0450(6) Uani 1 1 d D . . . .
H1W3 H 0.085(4) 0.400(2) 0.621(2) 0.067 Uiso 1 1 d D U . . .
H2W3 H 0.153(2) 0.387(2) 0.554(4) 0.067 Uiso 1 1 d D U . . .
Cl1 Cl -0.60036(16) 0.28119(14) 0.4384(3) 0.0642(10) Uani 0.666(9) 1 d . . P A 1
O1W O 0.2821(10) 0.3465(6) 0.5953(13) 0.116(7) Uani 0.666(9) 1 d . . P A 1
O1WA O -0.5877(12) 0.2920(7) 0.4825(16) 0.073(5) Uani 0.334(9) 1 d . . P A 2
Cl1A Cl 0.2828(3) 0.3442(2) 0.5830(7) 0.0585(14) Uani 0.334(9) 1 d . . P A 2
O4W O 0.4927(5) 0.6779(3) -0.1194(6) 0.0729(18) Uani 0.569(6) 1 d . . P B 1
O5W O 0.4265(4) 0.5535(4) -0.0889(5) 0.079(2) Uani 0.569(6) 1 d . . P B 1
O6W O 0.4726(4) 0.7809(4) -0.2998(7) 0.115(3) Uani 0.569(6) 1 d . . P B 1
O7W O 0.3923(5) 0.4150(4) -0.1988(6) 0.090(2) Uani 0.569(6) 1 d . . P B 1
O7WA O 0.4297(4) 0.4699(5) -0.1198(5) 0.076(3) Uani 0.431(6) 1 d . . P B 2
O5WA O 0.4280(6) 0.6092(5) -0.1076(7) 0.083(3) Uani 0.431(6) 1 d . . P B 2
O6WA O 0.4558(6) 0.3910(3) -0.2871(6) 0.063(2) Uani 0.431(6) 1 d . . P B 2
O4WA O 0.5232(8) 0.7090(7) -0.1665(13) 0.127(6) Uani 0.431(6) 1 d . . P B 2
O1 O 0.09211(14) 0.35638(9) 0.28569(16) 0.0281(4) Uani 1 1 d . . . . .
O2 O 0.10415(13) 0.52158(9) 0.36261(15) 0.0257(4) Uani 1 1 d . . . . .
O5 O 0.29780(14) 0.59010(9) 0.02696(16) 0.0303(4) Uani 1 1 d . . . . .
O3 O -0.07206(14) 0.61546(9) 0.24685(16) 0.0285(4) Uani 1 1 d . . . . .
O4 O -0.27740(15) 0.56676(10) 0.05666(16) 0.0326(4) Uani 1 1 d . . . . .
N4 N 0.19313(16) 0.60465(10) 0.32164(18) 0.0238(4) Uani 1 1 d . . . . .
O6 O 0.10831(15) 0.69350(9) -0.08871(16) 0.0296(4) Uani 1 1 d . . . . .
N10 N 0.26034(17) 0.62997(11) 0.17573(19) 0.0266(5) Uani 1 1 d . . . . .
N1 N 0.16051(17) 0.31305(11) 0.16205(19) 0.0270(5) Uani 1 1 d . . . . .
N11 N 0.13280(16) 0.70838(11) 0.09595(18) 0.0257(5) Uani 1 1 d . . . . .
N2 N 0.23804(16) 0.39315(11) 0.26665(18) 0.0255(5) Uani 1 1 d . . . . .
N12 N -0.01538(17) 0.72622(11) -0.02105(18) 0.0274(5) Uani 1 1 d . . . . .
N3 N 0.24599(16) 0.50497(10) 0.31690(18) 0.0242(5) Uani 1 1 d . . . . .
N5 N 0.05872(16) 0.67684(10) 0.23420(18) 0.0240(5) Uani 1 1 d . . . . .
N6 N -0.08926(16) 0.69383(11) 0.11553(18) 0.0265(5) Uani 1 1 d . . . . .
N7 N -0.23487(17) 0.65560(11) -0.02408(18) 0.0265(5) Uani 1 1 d . . . . .
C8 C -0.27532(19) 0.59654(13) -0.0242(2) 0.0260(5) Uani 1 1 d . . . . .
C15 C -0.02830(19) 0.74009(12) 0.0831(2) 0.0250(5) Uani 1 1 d . . . . .
H15 H -0.0511 0.7851 0.0870 0.030 Uiso 1 1 calc R U . . .
N8 N -0.31382(16) 0.57602(11) -0.12986(18) 0.0261(5) Uani 1 1 d . . . . .
C2 C 0.15691(19) 0.35469(12) 0.2424(2) 0.0240(5) Uani 1 1 d . . . . .
C4 C 0.17334(18) 0.54158(12) 0.3357(2) 0.0220(5) Uani 1 1 d . . . . .
C6 C -0.03727(19) 0.65716(12) 0.2026(2) 0.0237(5) Uani 1 1 d . . . . .
C3 C 0.2613(2) 0.43909(12) 0.3546(2) 0.0253(5) Uani 1 1 d . . . . .
H3A H 0.3308 0.4336 0.3997 0.030 Uiso 1 1 calc R U . . .
H3B H 0.2198 0.4303 0.4014 0.030 Uiso 1 1 calc R U . . .
C5 C 0.13064(19) 0.65618(12) 0.3350(2) 0.0241(5) Uani 1 1 d . . . . .
H5A H 0.1724 0.6933 0.3685 0.029 Uiso 1 1 calc R U . . .
H5B H 0.0957 0.6421 0.3860 0.029 Uiso 1 1 calc R U . . .
N9 N 0.33308(17) 0.53488(11) 0.19001(19) 0.0273(5) Uani 1 1 d . . . . .
C18 C 0.0786(2) 0.70736(12) -0.0118(2) 0.0254(5) Uani 1 1 d . . . . .
C12 C 0.32244(18) 0.54415(13) 0.2962(2) 0.0244(5) Uani 1 1 d . . . . .
H12 H 0.3867 0.5399 0.3557 0.029 Uiso 1 1 calc R U . . .
C1 C 0.0894(2) 0.26174(12) 0.1249(2) 0.0267(5) Uani 1 1 d . . . . .
H1A H 0.1249 0.2218 0.1192 0.032 Uiso 1 1 calc R U . . .
H1B H 0.0561 0.2545 0.1804 0.032 Uiso 1 1 calc R U . . .
C7 C -0.19547(19) 0.69315(13) 0.0743(2) 0.0274(6) Uani 1 1 d . . . . .
H7A H -0.2194 0.7378 0.0595 0.033 Uiso 1 1 calc R U . . .
H7B H -0.2210 0.6757 0.1314 0.033 Uiso 1 1 calc R U . . .
C16 C 0.29724(18) 0.58543(13) 0.1206(2) 0.0244(5) Uani 1 1 d . . . . .
C14 C 0.07590(19) 0.72806(12) 0.1655(2) 0.0238(5) Uani 1 1 d . . . . .
H14 H 0.1036 0.7674 0.2085 0.029 Uiso 1 1 calc R U . . .
C9 C -0.37813(19) 0.52105(13) -0.1594(2) 0.0275(6) Uani 1 1 d . . . . .
H9A H -0.4367 0.5330 -0.2211 0.033 Uiso 1 1 calc R U . . .
H9B H -0.4010 0.5097 -0.0970 0.033 Uiso 1 1 calc R U . . .
C11 C 0.30481(19) 0.37561(12) 0.2068(2) 0.0244(5) Uani 1 1 d . . . . .
H11 H 0.3705 0.3618 0.2566 0.029 Uiso 1 1 calc R U . . .
C10 C 0.24992(19) 0.31973(12) 0.1329(2) 0.0252(5) Uani 1 1 d . . . . .
H10 H 0.2896 0.2793 0.1466 0.030 Uiso 1 1 calc R U . . .
C17 C 0.23765(19) 0.69487(13) 0.1358(2) 0.0267(5) Uani 1 1 d . . . . .
H17A H 0.2658 0.7023 0.0760 0.032 Uiso 1 1 calc R U . . .
H17B H 0.2696 0.7253 0.1952 0.032 Uiso 1 1 calc R U . . .
C13 C 0.28023(18) 0.61316(12) 0.2895(2) 0.0240(5) Uani 1 1 d . . . . .
H13 H 0.3280 0.6434 0.3390 0.029 Uiso 1 1 calc R U . . .

loop_
_atom_site_aniso_label
_atom_site_aniso_U_11
_atom_site_aniso_U_22
_atom_site_aniso_U_33
_atom_site_aniso_U_23
_atom_site_aniso_U_13
_atom_site_aniso_U_12
N1X 0.0249(11) 0.0260(11) 0.0361(13) 0.0021(9) 0.0071(10) -0.0007(9)
C8X 0.0214(12) 0.0242(13) 0.0368(15) -0.0026(11) 0.0057(11) -0.0018(10)
C9X 0.0335(15) 0.0338(15) 0.0332(15) -0.0018(12) 0.0083(12) -0.0020(12)
O2X 0.0310(10) 0.0313(11) 0.0453(13) 0.0020(9) 0.0079(9) 0.0037(8)
C7X 0.0250(13) 0.0229(13) 0.0431(16) 0.0047(11) 0.0075(12) 0.0018(10)
C5X 0.0260(13) 0.0217(13) 0.0393(15) -0.0019(11) 0.0042(11) 0.0007(10)
C4X 0.0244(13) 0.0236(13) 0.0298(14) -0.0006(10) 0.0045(11) 0.0003(10)
C2X 0.0269(13) 0.0269(13) 0.0304(14) 0.0008(11) 0.0043(11) -0.0031(10)
C3X 0.0261(13) 0.0223(13) 0.0317(14) -0.0008(10) 0.0055(11) 0.0012(10)
C1X 0.0202(12) 0.0382(15) 0.0255(13) -0.0056(11) 0.0013(10) -0.0013(11)
C6X 0.0260(13) 0.0280(14) 0.0353(15) -0.0064(11) 0.0038(11) 0.0037(10)
O1X 0.0242(10) 0.0482(13) 0.0471(13) -0.0032(10) 0.0116(9) 0.0002(9)
O2W 0.0445(14) 0.0547(15) 0.0626(16) 0.0236(12) 0.0264(12) 0.0172(11)
O3W 0.0420(12) 0.0548(15) 0.0324(12) 0.0092(10) 0.0036(10) -0.0092(11)
Cl1 0.0329(8) 0.0631(15) 0.083(2) 0.0333(13) -0.0016(10) -0.0134(9)
O1W 0.143(12) 0.080(9) 0.115(10) 0.013(6) 0.026(7) -0.019(7)
O1WA 0.056(8) 0.062(7) 0.105(11) -0.055(8) 0.029(8) -0.036(5)
Cl1A 0.042(2) 0.031(2) 0.099(4) 0.022(2) 0.017(2) 0.0002(16)
O4W 0.062(4) 0.070(4) 0.098(5) 0.003(3) 0.041(3) -0.008(3)
O5W 0.058(3) 0.104(6) 0.092(4) 0.023(4) 0.049(3) 0.027(3)
O6W 0.030(3) 0.136(7) 0.157(7) -0.080(6) 0.000(3) -0.003(3)
O7W 0.087(5) 0.088(5) 0.095(5) 0.031(4) 0.028(4) 0.009(4)
O7WA 0.026(3) 0.154(8) 0.051(4) 0.026(4) 0.016(3) -0.031(4)
O5WA 0.066(5) 0.104(8) 0.076(5) 0.001(5) 0.017(4) 0.028(5)
O6WA 0.078(5) 0.038(3) 0.068(4) 0.010(3) 0.014(4) -0.021(3)
O4WA 0.073(6) 0.130(10) 0.176(13) -0.096(10) 0.034(7) 0.000(6)
O1 0.0317(10) 0.0228(9) 0.0307(10) 0.0001(7) 0.0110(8) 0.0006(7)
O2 0.0243(9) 0.0232(9) 0.0284(9) -0.0003(7) 0.0066(7) -0.0012(7)
O5 0.0319(10) 0.0310(10) 0.0291(10) -0.0019(8) 0.0110(8) -0.0016(8)
O3 0.0283(9) 0.0257(9) 0.0310(10) -0.0004(7) 0.0090(8) -0.0036(7)
O4 0.0348(10) 0.0343(11) 0.0274(10) 0.0007(8) 0.0082(8) -0.0040(8)
N4 0.0233(10) 0.0174(10) 0.0301(12) -0.0016(8) 0.0076(9) 0.0002(8)
O6 0.0346(10) 0.0274(10) 0.0280(10) 0.0014(8) 0.0118(8) 0.0003(8)
N10 0.0300(11) 0.0229(11) 0.0271(11) -0.0013(9) 0.0092(9) -0.0002(9)
N1 0.0304(12) 0.0222(11) 0.0283(12) -0.0038(9) 0.0092(9) -0.0016(9)
N11 0.0263(11) 0.0253(11) 0.0247(11) 0.0000(9) 0.0068(9) -0.0009(9)
N2 0.0273(11) 0.0230(11) 0.0257(11) -0.0023(9) 0.0075(9) 0.0025(8)
N12 0.0297(12) 0.0256(11) 0.0246(11) 0.0005(9) 0.0054(9) 0.0033(9)
N3 0.0236(10) 0.0193(10) 0.0291(11) -0.0009(8) 0.0076(9) 0.0010(8)
N5 0.0245(11) 0.0216(10) 0.0235(11) 0.0022(8) 0.0043(9) -0.0004(8)
N6 0.0249(11) 0.0253(11) 0.0273(11) 0.0009(9) 0.0052(9) -0.0005(9)
N7 0.0284(11) 0.0262(11) 0.0222(11) -0.0035(9) 0.0043(9) -0.0018(9)
C8 0.0222(12) 0.0271(13) 0.0271(13) -0.0009(10) 0.0052(10) 0.0041(10)
C15 0.0281(13) 0.0166(11) 0.0283(13) -0.0011(10) 0.0061(11) 0.0018(9)
N8 0.0260(11) 0.0254(11) 0.0250(11) -0.0014(9) 0.0054(9) 0.0007(9)
C2 0.0272(13) 0.0166(11) 0.0262(13) 0.0047(9) 0.0056(10) 0.0040(9)
C4 0.0208(12) 0.0221(12) 0.0198(11) -0.0021(9) 0.0016(9) 0.0002(9)
C6 0.0263(12) 0.0177(11) 0.0267(13) -0.0038(9) 0.0077(10) -0.0009(9)
C3 0.0294(13) 0.0218(12) 0.0223(12) -0.0002(10) 0.0047(10) 0.0032(10)
C5 0.0258(12) 0.0200(12) 0.0250(13) -0.0009(9) 0.0056(10) 0.0019(9)
N9 0.0296(11) 0.0250(11) 0.0273(11) -0.0013(9) 0.0088(9) 0.0025(9)
C18 0.0310(13) 0.0155(11) 0.0302(13) 0.0007(10) 0.0104(11) -0.0027(10)
C12 0.0211(12) 0.0262(13) 0.0235(12) -0.0021(10) 0.0034(10) 0.0000(10)
C1 0.0310(13) 0.0175(12) 0.0285(14) 0.0036(10) 0.0051(11) 0.0004(10)
C7 0.0255(13) 0.0286(13) 0.0276(13) -0.0066(10) 0.0075(11) 0.0026(10)
C16 0.0217(12) 0.0246(12) 0.0257(13) -0.0027(10) 0.0057(10) -0.0040(10)
C14 0.0262(13) 0.0173(11) 0.0270(13) 0.0002(9) 0.0072(10) -0.0005(9)
C9 0.0227(12) 0.0271(13) 0.0322(14) -0.0043(11) 0.0080(11) -0.0001(10)
C11 0.0222(12) 0.0249(12) 0.0238(13) -0.0003(10) 0.0039(10) 0.0046(10)
C10 0.0254(12) 0.0226(12) 0.0239(13) -0.0007(10) 0.0025(10) 0.0066(10)
C17 0.0254(13) 0.0226(13) 0.0312(14) -0.0001(10) 0.0076(11) -0.0031(10)
C13 0.0215(12) 0.0233(12) 0.0249(13) -0.0029(10) 0.0039(10) -0.0018(9)

loop_
_atom_type_symbol
_atom_type_description
_atom_type_scat_dispersion_real
_atom_type_scat_dispersion_imag
_atom_type_scat_source
C C 0.0181 0.0091 'International Tables Vol C Tables 4.2.6.8 and 6.1.1.4'
H H 0.0000 0.0000 'International Tables Vol C Tables 4.2.6.8 and 6.1.1.4'
N N 0.0311 0.0180 'International Tables Vol C Tables 4.2.6.8 and 6.1.1.4'
O O 0.0492 0.0322 'International Tables Vol C Tables 4.2.6.8 and 6.1.1.4'
Cl Cl 0.3639 0.7018 'International Tables Vol C Tables 4.2.6.8 and 6.1.1.4'

loop_
_geom_angle_atom_site_label_1
_geom_angle_atom_site_label_2
_geom_angle_atom_site_label_3
_geom_angle
_geom_angle_site_symmetry_1
_geom_angle_site_symmetry_3
C9X N1X C8X 114.1(2) . .
N1X C8X C7X 109.3(2) . .
O2X C7X C4X 111.7(2) . .
O2X C7X C8X 109.6(2) . .
C4X C7X C8X 110.0(2) . .
C6X C5X C4X 121.3(3) . .
C3X C4X C5X 118.3(3) . .
C3X C4X C7X 121.6(2) . .
C5X C4X C7X 120.1(2) . .
C3X C2X C1X 119.5(3) . .
C2X C3X C4X 121.2(2) . .
O1X C1X C6X 117.3(3) . .
O1X C1X C2X 122.8(3) . .
C6X C1X C2X 120.0(3) . .
C5X C6X C1X 119.7(3) . .
C4 N4 C5 122.5(2) . .
C4 N4 C13 112.9(2) . .
C5 N4 C13 124.6(2) . .
C16 N10 C17 121.7(2) . .
C16 N10 C13 112.2(2) . .
C17 N10 C13 122.5(2) . .
C2 N1 C1 121.9(2) . .
C2 N1 C10 112.6(2) . .
C1 N1 C10 124.8(2) . .
C18 N11 C14 112.8(2) . .
C18 N11 C17 123.4(2) . .
C14 N11 C17 123.7(2) . .
C2 N2 C3 122.6(2) . .
C2 N2 C11 112.7(2) . .
C3 N2 C11 124.0(2) . .
C18 N12 C15 112.8(2) . .
C18 N12 C1 122.8(2) . 3_565
C15 N12 C1 124.0(2) . 3_565
C4 N3 C3 120.6(2) . .
C4 N3 C12 112.1(2) . .
C3 N3 C12 123.4(2) . .
C6 N5 C5 122.8(2) . .
C6 N5 C14 112.6(2) . .
C5 N5 C14 123.8(2) . .
C6 N6 C7 122.2(2) . .
C6 N6 C15 112.8(2) . .
C7 N6 C15 124.1(2) . .
C8 N7 C7 122.5(2) . .
C8 N7 C10 112.8(2) . 3_565
C7 N7 C10 124.0(2) . 3_565
O4 C8 N7 125.7(2) . .
O4 C8 N8 125.6(3) . .
N7 C8 N8 108.7(2) . .
N12 C15 N6 113.8(2) . .
N12 C15 C14 103.2(2) . .
N6 C15 C14 103.3(2) . .
C8 N8 C9 122.3(2) . .
C8 N8 C11 111.9(2) . 3_565
C9 N8 C11 123.8(2) . 3_565
O1 C2 N2 126.2(2) . .
O1 C2 N1 125.5(2) . .
N2 C2 N1 108.3(2) . .
O2 C4 N4 125.8(2) . .
O2 C4 N3 126.1(2) . .
N4 C4 N3 108.1(2) . .
O3 C6 N5 126.2(2) . .
O3 C6 N6 125.6(2) . .
N5 C6 N6 108.2(2) . .
N2 C3 N3 113.0(2) . .
N4 C5 N5 113.9(2) . .
C16 N9 C12 112.9(2) . .
C16 N9 C9 123.1(2) . 3_565
C12 N9 C9 124.0(2) . 3_565
O6 C18 N11 126.6(3) . .
O6 C18 N12 125.2(3) . .
N11 C18 N12 108.1(2) . .
N9 C12 N3 114.3(2) . .
N9 C12 C13 103.1(2) . .
N3 C12 C13 103.15(19) . .
N12 C1 N1 114.3(2) 3_565 .
N6 C7 N7 113.7(2) . .
O5 C16 N10 125.9(3) . .
O5 C16 N9 126.3(2) . .
N10 C16 N9 107.8(2) . .
N11 C14 N5 114.0(2) . .
N11 C14 C15 103.1(2) . .
N5 C14 C15 103.0(2) . .
N8 C9 N9 114.2(2) . 3_565
N8 C11 N2 114.0(2) 3_565 .
N8 C11 C10 103.7(2) 3_565 .
N2 C11 C10 103.0(2) . .
N7 C10 N1 114.4(2) 3_565 .
N7 C10 C11 102.9(2) 3_565 .
N1 C10 C11 103.3(2) . .
N10 C17 N11 113.5(2) . .
N4 C13 N10 114.2(2) . .
N4 C13 C12 103.1(2) . .
N10 C13 C12 103.2(2) . .

loop_
_geom_bond_atom_site_label_1
_geom_bond_atom_site_label_2
_geom_bond_distance
_geom_bond_site_symmetry_2
N1X C9X 1.477(4) .
N1X C8X 1.490(3) .
C8X C7X 1.529(4) .
O2X C7X 1.413(3) .
C7X C4X 1.512(4) .
C5X C6X 1.379(4) .
C5X C4X 1.394(4) .
C4X C3X 1.390(4) .
C2X C3X 1.385(4) .
C2X C1X 1.393(4) .
C1X O1X 1.366(3) .
C1X C6X 1.389(4) .
O1 C2 1.226(3) .
O2 C4 1.223(3) .
O5 C16 1.218(3) .
O3 C6 1.229(3) .
O4 C8 1.224(3) .
N4 C4 1.368(3) .
N4 C5 1.443(3) .
N4 C13 1.445(3) .
O6 C18 1.233(3) .
N10 C16 1.373(3) .
N10 C17 1.448(3) .
N10 C13 1.451(3) .
N1 C2 1.367(3) .
N1 C1 1.450(3) .
N1 C10 1.451(3) .
N11 C18 1.365(4) .
N11 C14 1.450(3) .
N11 C17 1.453(3) .
N2 C2 1.364(3) .
N2 C3 1.443(3) .
N2 C11 1.454(3) .
N12 C18 1.371(4) .
N12 C15 1.445(3) .
N12 C1 1.446(3) 3_565
N3 C4 1.372(3) .
N3 C3 1.450(3) .
N3 C12 1.457(3) .
N5 C6 1.368(3) .
N5 C5 1.449(3) .
N5 C14 1.459(3) .
N6 C6 1.371(3) .
N6 C7 1.445(3) .
N6 C15 1.448(3) .
N7 C8 1.360(4) .
N7 C7 1.448(3) .
N7 C10 1.450(3) 3_565
C8 N8 1.371(4) .
C15 C14 1.556(4) .
N8 C9 1.444(3) .
N8 C11 1.450(3) 3_565
N9 C16 1.374(4) .
N9 C12 1.442(3) .
N9 C9 1.446(3) 3_565
C12 C13 1.552(4) .
C1 N12 1.446(3) 3_565
C9 N9 1.446(3) 3_565
C11 N8 1.450(3) 3_565
C11 C10 1.553(4) .
C10 N7 1.449(3) 3_565
